data_4302585
loop_
_publ_author_name
'Jesse B. Tice'
'Andrew V. G. Chizmeshya'
'Thomas L. Groy'
'John Kouvetakis'

_publ_section_title
;
Synthesis and Fundamental Properties of Stable Ph3SnSiH3 and
Ph3SnGeH3 Hydrides: Model Compounds for the Design of Si-Ge-Sn Photonic
Alloys
;
_journal_name_full 'Inorganic Chemistry'
_journal_page_first 6314
_journal_page_last 6320
_journal_paper_doi 10.1021/ic900612s
_journal_volume 48
_journal_year 2009
_chemical_formula_moiety 'C18 H18 Ge Sn'
_chemical_formula_sum 'C18 H18 Ge Sn'
_chemical_formula_weight 425.60
_chemical_name_systematic
; 

 ? 

;
_space_group_IT_number 2
_symmetry_cell_setting triclinic
_symmetry_space_group_name_Hall '-P 1'
_symmetry_space_group_name_H-M 'P -1'
_atom_sites_solution_hydrogens geom
_atom_sites_solution_primary direct
_atom_sites_solution_secondary difmap
_audit_creation_method SHELXL-97
_cell_angle_alpha 74.001(3)
_cell_angle_beta 65.482(3)
_cell_angle_gamma 73.427(3)
_cell_formula_units_Z 2
_cell_length_a 9.793(2)
_cell_length_b 9.800(2)
_cell_length_c 10.422(2)
_cell_measurement_reflns_used 4546
_cell_measurement_temperature 123(2)
_cell_measurement_theta_max 29.17
_cell_measurement_theta_min 2.20
_cell_volume 857.9(3)
_computing_cell_refinement 'Bruker SAINT'
_computing_data_collection 'Bruker APEX2'
_computing_data_reduction 'Bruker SAINT'
_computing_molecular_graphics 'Bruker SHELXTL'
_computing_publication_material 'Bruker SHELXTL'
_computing_structure_refinement 'SHELXL-97 (Sheldrick, 2008)'
_computing_structure_solution 'SHELXS-97 (Sheldrick, 2008)'
_diffrn_ambient_temperature 123(2)
_diffrn_measured_fraction_theta_full 1.000
_diffrn_measured_fraction_theta_max 1.000
_diffrn_measurement_device_type 'Bruker APEX-II CCD'
_diffrn_measurement_method '\f and \w scans'
_diffrn_radiation_monochromator graphite
_diffrn_radiation_source 'fine-focus sealed tube'
_diffrn_radiation_type MoK\a
_diffrn_radiation_wavelength 0.71073
_diffrn_reflns_av_R_equivalents 0.0289
_diffrn_reflns_av_sigmaI/netI 0.0358
_diffrn_reflns_limit_h_max 11
_diffrn_reflns_limit_h_min -11
_diffrn_reflns_limit_k_max 11
_diffrn_reflns_limit_k_min -11
_diffrn_reflns_limit_l_max 12
_diffrn_reflns_limit_l_min -12
_diffrn_reflns_number 6689
_diffrn_reflns_theta_full 25.03
_diffrn_reflns_theta_max 25.03
_diffrn_reflns_theta_min 2.18
_exptl_absorpt_coefficient_mu 3.195
_exptl_absorpt_correction_T_max 0.62
_exptl_absorpt_correction_T_min 0.48
_exptl_absorpt_correction_type multi-scan
_exptl_absorpt_process_details 'SADABS Ver. 2008/1'
_exptl_crystal_colour colorless
_exptl_crystal_density_diffrn 1.647
_exptl_crystal_density_method 'not measured'
_exptl_crystal_description block
_exptl_crystal_F_000 416
_exptl_crystal_size_max 0.27
_exptl_crystal_size_mid 0.21
_exptl_crystal_size_min 0.15
_refine_diff_density_max 2.621
_refine_diff_density_min -1.548
_refine_diff_density_rms 0.194
_refine_ls_extinction_method none
_refine_ls_goodness_of_fit_ref 1.080
_refine_ls_hydrogen_treatment constr
_refine_ls_matrix_type full
_refine_ls_number_parameters 182
_refine_ls_number_reflns 3030
_refine_ls_number_restraints 0
_refine_ls_restrained_S_all 1.080
_refine_ls_R_factor_all 0.0469
_refine_ls_R_factor_gt 0.0418
_refine_ls_shift/su_max 0.023
_refine_ls_shift/su_mean 0.001
_refine_ls_structure_factor_coef Fsqd
_refine_ls_weighting_details 'calc w=1/[\s^2^(Fo^2^)+(0.0841P)^2^+0.0000P] where P=(Fo^2^+2Fc^2^)/3'
_refine_ls_weighting_scheme calc
_refine_ls_wR_factor_gt 0.1101
_refine_ls_wR_factor_ref 0.1144
_reflns_number_gt 2710
_reflns_number_total 3030
_reflns_threshold_expression >2sigma(I)
_cod_data_source_file ic900612s_si_001_2.cif
_cod_data_source_block Ph3SnGeH3_LT_3
_cod_depositor_comments
;
The following automatic conversions were performed:
'_symmetry_cell_setting' value 'Triclinic' changed to 'triclinic'
according to '/home/saulius/struct/CIF-dictionaries/cif_core.dic'
dictionary named 'cif_core.dic' version 2.4.1 from 2010-06-29.

Automatic conversion script
Id: cif_fix_enum 1527 2010-12-29 10:47:43Z saulius 
;
_cod_original_cell_volume 858.0(3)
_cod_database_code 4302585

loop_
_symmetry_equiv_pos_as_xyz
'x, y, z'
'-x, -y, -z'

loop_
_atom_site_label
_atom_site_type_symbol
_atom_site_fract_x
_atom_site_fract_y
_atom_site_fract_z
_atom_site_U_iso_or_equiv
_atom_site_adp_type
_atom_site_occupancy
_atom_site_symmetry_multiplicity
_atom_site_calc_flag
_atom_site_refinement_flags
_atom_site_disorder_assembly
_atom_site_disorder_group
Sn1 Sn 0.15051(3) 0.70397(3) 0.07928(3) 0.02300(15) Uani 1 1 d . . .
Ge1 Ge 0.27779(6) 0.88102(6) 0.11480(5) 0.03113(18) Uani 1 1 d . . .
H1A H 0.4541 0.8319 0.0529 0.047 Uiso 1 1 calc R . .
H1B H 0.2241 0.8821 0.2770 0.047 Uiso 1 1 calc R . .
H1C H 0.2315 1.0354 0.0359 0.047 Uiso 1 1 calc R . .
C11 C 0.2097(5) 0.6845(5) -0.1387(4) 0.0229(9) Uani 1 1 d . . .
C12 C 0.0942(5) 0.7203(5) -0.1953(5) 0.0268(10) Uani 1 1 d . . .
H12A H -0.0092 0.7505 -0.1366 0.032 Uiso 1 1 calc R . .
C13 C 0.1310(5) 0.7116(5) -0.3381(5) 0.0320(11) Uani 1 1 d . . .
H13A H 0.0525 0.7353 -0.3761 0.038 Uiso 1 1 calc R . .
C14 C 0.2813(5) 0.6687(5) -0.4235(5) 0.0309(10) Uani 1 1 d . . .
H14A H 0.3060 0.6634 -0.5205 0.037 Uiso 1 1 calc R . .
C15 C 0.3972(5) 0.6330(5) -0.3688(5) 0.0279(10) Uani 1 1 d . . .
H15A H 0.5005 0.6037 -0.4283 0.033 Uiso 1 1 calc R . .
C16 C 0.3608(5) 0.6406(5) -0.2257(5) 0.0265(9) Uani 1 1 d . . .
H16A H 0.4397 0.6156 -0.1879 0.032 Uiso 1 1 calc R . .
C21 C 0.2098(5) 0.4953(5) 0.1987(4) 0.0222(9) Uani 1 1 d . . .
C22 C 0.2742(5) 0.3709(5) 0.1379(5) 0.0275(10) Uani 1 1 d . . .
H22A H 0.2957 0.3781 0.0388 0.033 Uiso 1 1 calc R . .
C23 C 0.3078(5) 0.2360(5) 0.2196(5) 0.0321(10) Uani 1 1 d . . .
H23A H 0.3523 0.1524 0.1762 0.038 Uiso 1 1 calc R . .
C24 C 0.2758(5) 0.2243(5) 0.3648(5) 0.0323(11) Uani 1 1 d . . .
H24A H 0.2973 0.1325 0.4211 0.039 Uiso 1 1 calc R . .
C25 C 0.2128(5) 0.3464(5) 0.4272(5) 0.0323(11) Uani 1 1 d . . .
H25A H 0.1919 0.3390 0.5262 0.039 Uiso 1 1 calc R . .
C26 C 0.1801(5) 0.4800(5) 0.3446(5) 0.0294(10) Uani 1 1 d . . .
H26A H 0.1363 0.5633 0.3885 0.035 Uiso 1 1 calc R . .
C31 C -0.0920(5) 0.7788(5) 0.1705(4) 0.0247(9) Uani 1 1 d . . .
C32 C -0.1935(5) 0.6960(5) 0.1846(5) 0.0271(10) Uani 1 1 d . . .
H32A H -0.1545 0.6062 0.1519 0.033 Uiso 1 1 calc R . .
C33 C -0.3516(5) 0.7427(5) 0.2460(5) 0.0298(10) Uani 1 1 d . . .
H33A H -0.4195 0.6856 0.2543 0.036 Uiso 1 1 calc R . .
C34 C -0.4091(5) 0.8742(5) 0.2953(5) 0.0333(11) Uani 1 1 d . . .
H34A H -0.5165 0.9061 0.3381 0.040 Uiso 1 1 calc R . .
C35 C -0.3098(6) 0.9582(5) 0.2819(5) 0.0321(11) Uani 1 1 d . . .
H35A H -0.3491 1.0476 0.3156 0.039 Uiso 1 1 calc R . .
C36 C -0.1533(5) 0.9118(5) 0.2195(5) 0.0273(10) Uani 1 1 d . . .
H36A H -0.0861 0.9706 0.2095 0.033 Uiso 1 1 calc R . .

loop_
_atom_site_aniso_label
_atom_site_aniso_U_11
_atom_site_aniso_U_22
_atom_site_aniso_U_33
_atom_site_aniso_U_23
_atom_site_aniso_U_13
_atom_site_aniso_U_12
Sn1 0.0253(2) 0.0297(2) 0.0125(2) -0.00566(13) -0.00534(14) -0.00367(14)
Ge1 0.0346(3) 0.0416(3) 0.0208(3) -0.0052(2) -0.0108(2) -0.0120(2)
C11 0.025(2) 0.029(2) 0.012(2) -0.0051(17) -0.0021(17) -0.0072(17)
C12 0.026(2) 0.035(2) 0.016(2) -0.0058(18) -0.0046(18) -0.0042(18)
C13 0.033(3) 0.045(3) 0.020(2) -0.006(2) -0.012(2) -0.007(2)
C14 0.038(3) 0.043(3) 0.011(2) -0.0084(19) -0.005(2) -0.009(2)
C15 0.025(2) 0.035(2) 0.020(2) -0.0076(19) -0.0004(18) -0.0088(19)
C16 0.026(2) 0.030(2) 0.020(2) -0.0027(18) -0.0080(19) -0.0038(18)
C21 0.018(2) 0.031(2) 0.018(2) -0.0078(18) -0.0048(17) -0.0036(17)
C22 0.029(2) 0.038(3) 0.017(2) -0.0076(19) -0.0069(19) -0.0086(19)
C23 0.035(3) 0.031(2) 0.029(3) -0.010(2) -0.010(2) -0.002(2)
C24 0.033(3) 0.032(3) 0.026(2) 0.000(2) -0.012(2) -0.002(2)
C25 0.029(2) 0.047(3) 0.015(2) -0.004(2) -0.0045(19) -0.007(2)
C26 0.029(2) 0.039(3) 0.019(2) -0.011(2) -0.0072(19) -0.002(2)
C31 0.032(2) 0.030(2) 0.009(2) -0.0032(17) -0.0051(18) -0.0057(18)
C32 0.034(3) 0.030(2) 0.015(2) -0.0044(18) -0.0063(19) -0.0052(19)
C33 0.028(2) 0.032(2) 0.023(2) -0.0022(19) -0.005(2) -0.0069(19)
C34 0.028(2) 0.032(3) 0.024(3) 0.000(2) -0.003(2) 0.001(2)
C35 0.038(3) 0.027(2) 0.022(2) -0.0054(19) -0.006(2) -0.001(2)
C36 0.036(3) 0.025(2) 0.017(2) -0.0015(18) -0.009(2) -0.0053(19)

loop_
_atom_type_symbol
_atom_type_description
_atom_type_scat_dispersion_real
_atom_type_scat_dispersion_imag
_atom_type_scat_source
C C 0.0033 0.0016 'International Tables Vol C Tables 4.2.6.8 and 6.1.1.4'
H H 0.0000 0.0000 'International Tables Vol C Tables 4.2.6.8 and 6.1.1.4'
Ge Ge 0.1547 1.8001 'International Tables Vol C Tables 4.2.6.8 and 6.1.1.4'
Sn Sn -0.6537 1.4246 'International Tables Vol C Tables 4.2.6.8 and 6.1.1.4'

loop_
_geom_angle_atom_site_label_1
_geom_angle_atom_site_label_2
_geom_angle_atom_site_label_3
_geom_angle
_geom_angle_site_symmetry_1
_geom_angle_site_symmetry_3
_geom_angle_publ_flag
C21 Sn1 C31 108.68(16) . . ?
C21 Sn1 C11 109.07(16) . . ?
C31 Sn1 C11 108.56(16) . . ?
C21 Sn1 Ge1 107.73(11) . . ?
C31 Sn1 Ge1 106.72(12) . . ?
C11 Sn1 Ge1 115.88(11) . . ?
Sn1 Ge1 H1A 109.5 . . ?
Sn1 Ge1 H1B 109.5 . . ?
H1A Ge1 H1B 109.5 . . ?
Sn1 Ge1 H1C 109.5 . . ?
H1A Ge1 H1C 109.5 . . ?
H1B Ge1 H1C 109.5 . . ?
C16 C11 C12 119.4(4) . . ?
C16 C11 Sn1 121.3(3) . . ?
C12 C11 Sn1 119.3(3) . . ?
C13 C12 C11 120.1(4) . . ?
C13 C12 H12A 119.9 . . ?
C11 C12 H12A 119.9 . . ?
C14 C13 C12 119.9(4) . . ?
C14 C13 H13A 120.0 . . ?
C12 C13 H13A 120.0 . . ?
C13 C14 C15 120.5(4) . . ?
C13 C14 H14A 119.7 . . ?
C15 C14 H14A 119.7 . . ?
C14 C15 C16 119.7(4) . . ?
C14 C15 H15A 120.1 . . ?
C16 C15 H15A 120.1 . . ?
C11 C16 C15 120.3(4) . . ?
C11 C16 H16A 119.9 . . ?
C15 C16 H16A 119.9 . . ?
C22 C21 C26 117.6(4) . . ?
C22 C21 Sn1 122.7(3) . . ?
C26 C21 Sn1 119.7(3) . . ?
C21 C22 C23 121.2(4) . . ?
C21 C22 H22A 119.4 . . ?
C23 C22 H22A 119.4 . . ?
C24 C23 C22 119.8(4) . . ?
C24 C23 H23A 120.1 . . ?
C22 C23 H23A 120.1 . . ?
C25 C24 C23 120.0(4) . . ?
C25 C24 H24A 120.0 . . ?
C23 C24 H24A 120.0 . . ?
C24 C25 C26 119.7(4) . . ?
C24 C25 H25A 120.2 . . ?
C26 C25 H25A 120.2 . . ?
C25 C26 C21 121.8(4) . . ?
C25 C26 H26A 119.1 . . ?
C21 C26 H26A 119.1 . . ?
C32 C31 C36 118.1(4) . . ?
C32 C31 Sn1 120.7(3) . . ?
C36 C31 Sn1 121.1(3) . . ?
C31 C32 C33 121.1(4) . . ?
C31 C32 H32A 119.4 . . ?
C33 C32 H32A 119.4 . . ?
C32 C33 C34 119.5(4) . . ?
C32 C33 H33A 120.2 . . ?
C34 C33 H33A 120.2 . . ?
C35 C34 C33 120.2(4) . . ?
C35 C34 H34A 119.9 . . ?
C33 C34 H34A 119.9 . . ?
C36 C35 C34 119.9(4) . . ?
C36 C35 H35A 120.0 . . ?
C34 C35 H35A 120.0 . . ?
C35 C36 C31 121.1(4) . . ?
C35 C36 H36A 119.4 . . ?
C31 C36 H36A 119.4 . . ?

loop_
_geom_bond_atom_site_label_1
_geom_bond_atom_site_label_2
_geom_bond_distance
_geom_bond_site_symmetry_2
_geom_bond_publ_flag
Sn1 C21 2.142(4) . ?
Sn1 C31 2.145(4) . ?
Sn1 C11 2.149(4) . ?
Sn1 Ge1 2.5830(7) . ?
Ge1 H1A 1.5500 . ?
Ge1 H1B 1.5500 . ?
Ge1 H1C 1.5500 . ?
C11 C16 1.391(6) . ?
C11 C12 1.401(6) . ?
C12 C13 1.400(6) . ?
C12 H12A 0.9500 . ?
C13 C14 1.379(6) . ?
C13 H13A 0.9500 . ?
C14 C15 1.391(7) . ?
C14 H14A 0.9500 . ?
C15 C16 1.400(6) . ?
C15 H15A 0.9500 . ?
C16 H16A 0.9500 . ?
C21 C22 1.394(6) . ?
C21 C26 1.397(6) . ?
C22 C23 1.394(7) . ?
C22 H22A 0.9500 . ?
C23 C24 1.391(7) . ?
C23 H23A 0.9500 . ?
C24 C25 1.382(7) . ?
C24 H24A 0.9500 . ?
C25 C26 1.387(7) . ?
C25 H25A 0.9500 . ?
C26 H26A 0.9500 . ?
C31 C32 1.393(7) . ?
C31 C36 1.409(6) . ?
C32 C33 1.397(6) . ?
C32 H32A 0.9500 . ?
C33 C34 1.397(7) . ?
C33 H33A 0.9500 . ?
C34 C35 1.388(7) . ?
C34 H34A 0.9500 . ?
C35 C36 1.384(6) . ?
C35 H35A 0.9500 . ?
C36 H36A 0.9500 . ?

loop_
_cod_related_entry_id
_cod_related_entry_database
_cod_related_entry_code
1 ChemSpider 30660729
